data_7112452
loop_
_publ_author_name
'Prodius, Denis'
'Macaev, Fliur'
'Stingaci, Eugenia'
'Pogrebnoi, Vsevolod'
'Mereacre, Valeriu'
'Novitchi, Ghenadie'
'Kostakis, George E.'
'Anson, Christopher E.'
'Powell, Annie K.'

_publ_section_title
;
 Catalytic "triangles": binding of iron in task-specific ionic liquids
;
_journal_coden_ASTM CHCOFS
_journal_issue 19
_journal_name_full
;
 Chemical Communications (Cambridge, United Kingdom)
;
_journal_page_first 1915
_journal_page_last 1917
_journal_paper_doi 10.1039/c2cc36741f
_journal_volume 49
_journal_year 2013
_chemical_formula_moiety 'C36 H54 Fe3 N19 O37, 7(C2 F6 N O6 S2), 2.43(H2 O)'
_chemical_formula_sum 'C50 H58.86 F42 Fe3 N19 O46.43 S14'
_chemical_formula_weight 3083.29
_space_group_IT_number 2
_symmetry_cell_setting triclinic
_symmetry_space_group_name_Hall '-P 1'
_symmetry_space_group_name_H-M 'P -1'
_atom_sites_solution_hydrogens geom
_atom_sites_solution_primary direct
_atom_sites_solution_secondary difmap
_audit_creation_method SHELXL-97
_cell_angle_alpha 93.562(2)
_cell_angle_beta 101.381(2)
_cell_angle_gamma 115.135(2)
_cell_formula_units_Z 2
_cell_length_a 14.9606(4)
_cell_length_b 15.5623(4)
_cell_length_c 27.4325(9)
_cell_measurement_reflns_used 22508
_cell_measurement_temperature 180(2)
_cell_measurement_theta_max 26.36
_cell_measurement_theta_min 1.48
_cell_volume 5591.2(3)
_computing_cell_refinement 'X-Area 1.38 (Stoe & Cie GmbH, 2006)'
_computing_data_collection 'WinXpose 1.6.8 (Stoe & Cie GmbH, 2004)'
_computing_data_reduction 'X-Area 1.38 (Stoe & Cie GmbH, 2006)'
_computing_molecular_graphics 'Diamond 2.1 (Crystal Impact, 1998)'
_computing_publication_material 'SHELXTL 6.14 (BrukerAXS Inc., 2003)'
_computing_structure_refinement 'SHELXTL 6.14 (BrukerAXS Inc., 2003)'
_computing_structure_solution 'SHELXTL 6.14 (BrukerAXS Inc., 2003)'
_diffrn_ambient_temperature 180(2)
_diffrn_detector_area_resol_mean 6.667
_diffrn_measured_fraction_theta_full 0.997
_diffrn_measured_fraction_theta_max 0.981
_diffrn_measurement_device_type 'Stoe IPDS II'
_diffrn_measurement_method 'area detector'
_diffrn_radiation_monochromator graphite
_diffrn_radiation_source 'rotating anode'
_diffrn_radiation_type MoK\a
_diffrn_radiation_wavelength 0.71073
_diffrn_reflns_av_R_equivalents 0.0472
_diffrn_reflns_av_sigmaI/netI 0.0769
_diffrn_reflns_limit_h_max 18
_diffrn_reflns_limit_h_min -18
_diffrn_reflns_limit_k_max 18
_diffrn_reflns_limit_k_min -18
_diffrn_reflns_limit_l_max 33
_diffrn_reflns_limit_l_min -33
_diffrn_reflns_number 37919
_diffrn_reflns_theta_full 25.25
_diffrn_reflns_theta_max 25.73
_diffrn_reflns_theta_min 1.47
_exptl_absorpt_coefficient_mu 0.807
_exptl_absorpt_correction_T_max 0.917
_exptl_absorpt_correction_T_min 0.753
_exptl_absorpt_correction_type multi-scan
_exptl_crystal_colour orange
_exptl_crystal_density_diffrn 1.831
_exptl_crystal_density_method 'not measured'
_exptl_crystal_description block
_exptl_crystal_F_000 3087
_exptl_crystal_size_max 0.28
_exptl_crystal_size_mid 0.20
_exptl_crystal_size_min 0.11
_refine_diff_density_max 2.205
_refine_diff_density_min -1.035
_refine_diff_density_rms 0.094
_refine_ls_extinction_method none
_refine_ls_goodness_of_fit_ref 0.993
_refine_ls_hydrogen_treatment mixed
_refine_ls_matrix_type full
_refine_ls_number_parameters 1724
_refine_ls_number_reflns 20945
_refine_ls_number_restraints 147
_refine_ls_restrained_S_all 1.014
_refine_ls_R_factor_all 0.0956
_refine_ls_R_factor_gt 0.0579
_refine_ls_shift/su_max 0.001
_refine_ls_shift/su_mean 0.000
_refine_ls_structure_factor_coef Fsqd
_refine_ls_weighting_details 'calc w=1/[\s^2^(Fo^2^)+(0.0948P)^2^+0.0000P] where P=(Fo^2^+2Fc^2^)/3'
_refine_ls_weighting_scheme calc
_refine_ls_wR_factor_gt 0.1464
_refine_ls_wR_factor_ref 0.1603
_reflns_number_gt 13084
_reflns_number_total 20945
_reflns_threshold_expression >2sigma(I)
_cod_duplicate_entry 7108892
_cod_data_source_file c2cc36741f.txt
_cod_data_source_block 19tfsaa
_cod_original_sg_symbol_Hall 'P -1'
_cod_database_code 7112452

loop_
_symmetry_equiv_pos_as_xyz
'x, y, z'
'-x, -y, -z'

loop_
_atom_site_label
_atom_site_type_symbol
_atom_site_fract_x
_atom_site_fract_y
_atom_site_fract_z
_atom_site_U_iso_or_equiv
_atom_site_adp_type
_atom_site_occupancy
_atom_site_symmetry_multiplicity
_atom_site_calc_flag
_atom_site_refinement_flags
_atom_site_disorder_assembly
_atom_site_disorder_group
Fe1 Fe 0.19551(4) 0.21290(4) 0.25741(2) 0.02211(14) Uani 1 1 d . . .
Fe2 Fe 0.08140(4) 0.35086(4) 0.22538(2) 0.02177(14) Uani 1 1 d . . .
Fe3 Fe 0.33270(4) 0.44322(4) 0.25309(2) 0.02246(15) Uani 1 1 d . . .
O1 O 0.2026(2) 0.33528(19) 0.24503(11) 0.0226(6) Uani 1 1 d . . .
O2 O 0.0995(2) 0.1894(2) 0.30340(11) 0.0277(7) Uani 1 1 d . . .
O3 O 0.0158(2) 0.2740(2) 0.27582(12) 0.0312(7) Uani 1 1 d . . .
C1 C 0.0371(3) 0.2232(3) 0.30488(16) 0.0238(9) Uani 1 1 d . . .
C2 C -0.0189(4) 0.2034(3) 0.34646(18) 0.0326(11) Uani 1 1 d . . .
H2A H 0.0019 0.2651 0.3683 0.039 Uiso 1 1 calc R . .
H2B H -0.0929 0.1763 0.3311 0.039 Uiso 1 1 calc R . .
N1 N -0.0002(3) 0.1374(3) 0.37764(14) 0.0284(8) Uani 1 1 d . . .
C3 C -0.0623(4) 0.0450(3) 0.37438(18) 0.0339(11) Uani 1 1 d . . .
H3A H -0.1262 0.0100 0.3506 0.041 Uiso 1 1 calc R . .
N2 N -0.0211(3) 0.0095(3) 0.40934(16) 0.0383(10) Uani 1 1 d . . .
C4 C 0.0702(4) 0.0798(5) 0.4356(2) 0.0496(14) Uani 1 1 d . . .
H4A H 0.1161 0.0735 0.4628 0.059 Uiso 1 1 calc R . .
C5 C 0.0838(4) 0.1600(4) 0.41625(19) 0.0424(12) Uani 1 1 d . . .
H5A H 0.1411 0.2213 0.4273 0.051 Uiso 1 1 calc R . .
C6 C -0.0694(5) -0.0913(4) 0.4190(3) 0.0616(18) Uani 1 1 d . . .
H6A H -0.1360 -0.1270 0.3951 0.092 Uiso 1 1 calc R . .
H6B H -0.0781 -0.0910 0.4535 0.092 Uiso 1 1 calc R . .
H6C H -0.0257 -0.1222 0.4149 0.092 Uiso 1 1 calc R . .
O4 O 0.0792(2) 0.1384(2) 0.19694(12) 0.0322(7) Uani 1 1 d . . .
O5 O 0.0133(2) 0.2369(2) 0.16979(13) 0.0358(8) Uani 1 1 d . . .
C7 C 0.0206(3) 0.1595(3) 0.16670(18) 0.0316(10) Uani 1 1 d . . .
C8 C -0.0514(5) 0.0851(4) 0.1202(2) 0.0496(14) Uani 1 1 d . . .
H8A H -0.1228 0.0667 0.1214 0.060 Uiso 1 1 calc R . .
H8B H -0.0405 0.1142 0.0895 0.060 Uiso 1 1 calc R . .
N3 N -0.0346(3) -0.0006(3) 0.11748(15) 0.0343(9) Uani 1 1 d . . .
C9 C 0.0160(4) -0.0204(3) 0.08818(18) 0.0340(11) Uani 1 1 d . . .
H9A H 0.0453 0.0175 0.0645 0.041 Uiso 1 1 calc R . .
N4 N 0.0198(3) -0.1017(3) 0.09685(14) 0.0333(9) Uani 1 1 d . . .
C10 C -0.0304(4) -0.1344(4) 0.1335(2) 0.0424(12) Uani 1 1 d . . .
H10A H -0.0396 -0.1915 0.1471 0.051 Uiso 1 1 calc R . .
C11 C -0.0639(4) -0.0722(4) 0.1468(2) 0.0429(13) Uani 1 1 d . . .
H11A H -0.1009 -0.0761 0.1717 0.051 Uiso 1 1 calc R . .
C12 C 0.0661(4) -0.1496(4) 0.0698(2) 0.0478(14) Uani 1 1 d . . .
H12A H 0.0972 -0.1102 0.0457 0.072 Uiso 1 1 calc R . .
H12B H 0.0135 -0.2128 0.0517 0.072 Uiso 1 1 calc R . .
H12C H 0.1185 -0.1578 0.0940 0.072 Uiso 1 1 calc R . .
O6 O 0.1258(2) 0.4671(2) 0.27779(12) 0.0296(7) Uani 1 1 d . . .
O7 O 0.2934(2) 0.5369(2) 0.28567(13) 0.0323(7) Uani 1 1 d . . .
C13 C 0.2147(3) 0.5310(3) 0.29684(16) 0.0232(9) Uani 1 1 d . . .
C14 C 0.2264(4) 0.6076(3) 0.33727(18) 0.0322(10) Uani 1 1 d . . .
H14A H 0.1799 0.6356 0.3244 0.039 Uiso 1 1 calc R . .
H14B H 0.2062 0.5778 0.3667 0.039 Uiso 1 1 calc R . .
N5 N 0.3303(3) 0.6843(3) 0.35356(15) 0.0337(9) Uani 1 1 d . . .
C15 C 0.3625(4) 0.7682(3) 0.3376(2) 0.0424(13) Uani 1 1 d . . .
H15A H 0.3210 0.7898 0.3161 0.051 Uiso 1 1 calc R . .
N6 N 0.4615(4) 0.8170(3) 0.35644(18) 0.0552(13) Uani 1 1 d . . .
C16 C 0.4941(5) 0.7636(4) 0.3853(2) 0.0605(17) Uani 1 1 d . . .
H16A H 0.5621 0.7823 0.4038 0.073 Uiso 1 1 calc R . .
C17 C 0.4126(4) 0.6789(4) 0.3829(2) 0.0527(15) Uani 1 1 d . . .
H17A H 0.4123 0.6260 0.3985 0.063 Uiso 1 1 calc R . .
C18 C 0.5270(6) 0.9132(5) 0.3464(3) 0.096(3) Uani 1 1 d . . .
H18A H 0.4850 0.9361 0.3242 0.144 Uiso 1 1 calc R . .
H18B H 0.5781 0.9089 0.3302 0.144 Uiso 1 1 calc R . .
H18C H 0.5614 0.9582 0.3783 0.144 Uiso 1 1 calc R . .
O8 O 0.1274(2) 0.4330(2) 0.17312(12) 0.0318(7) Uani 1 1 d . . .
O9 O 0.2949(2) 0.4818(2) 0.18633(13) 0.0367(8) Uani 1 1 d . . .
C19 C 0.2111(4) 0.4721(3) 0.16171(17) 0.0276(10) Uani 1 1 d . . .
C20 C 0.2051(4) 0.5066(4) 0.11166(18) 0.0390(12) Uani 1 1 d . . .
H20A H 0.1728 0.4501 0.0844 0.047 Uiso 1 1 calc R . .
H20B H 0.1607 0.5394 0.1087 0.047 Uiso 1 1 calc R . .
N7 N 0.3036(3) 0.5723(3) 0.10422(15) 0.0342(9) Uani 1 1 d . . .
C21 C 0.3263(3) 0.6582(3) 0.09171(16) 0.0307(10) Uani 1 1 d . . .
H21A H 0.2822 0.6882 0.0879 0.037 Uiso 1 1 calc R . .
N8 N 0.4191(3) 0.6959(3) 0.08528(17) 0.0461(12) Uani 1 1 d . . .
C22 C 0.4554(6) 0.6307(7) 0.0929(4) 0.105(4) Uani 1 1 d . . .
H22A H 0.5204 0.6381 0.0900 0.126 Uiso 1 1 calc R . .
C23 C 0.3847(6) 0.5543(6) 0.1051(4) 0.099(3) Uani 1 1 d . . .
H23A H 0.3901 0.4978 0.1129 0.119 Uiso 1 1 calc R . .
C24 C 0.4720(5) 0.7915(5) 0.0705(3) 0.072(2) Uani 1 1 d . . .
H24A H 0.4283 0.8242 0.0680 0.108 Uiso 1 1 calc R . .
H24B H 0.4868 0.7831 0.0378 0.108 Uiso 1 1 calc R . .
H24C H 0.5359 0.8304 0.0960 0.108 Uiso 1 1 calc R . .
O10 O 0.3904(2) 0.4290(2) 0.32284(11) 0.0318(7) Uani 1 1 d . . .
O11 O 0.3085(2) 0.2703(2) 0.32092(12) 0.0331(7) Uani 1 1 d . . .
C25 C 0.3686(3) 0.3543(3) 0.34260(17) 0.0273(10) Uani 1 1 d . . .
C26 C 0.4163(5) 0.3713(4) 0.39808(19) 0.0422(13) Uani 1 1 d . . .
H26A H 0.4871 0.4227 0.4051 0.051 Uiso 1 1 calc R . .
H26B H 0.3784 0.3946 0.4167 0.051 Uiso 1 1 calc R . .
N9 N 0.4181(3) 0.2863(3) 0.41722(14) 0.0336(9) Uani 1 1 d . . .
C27 C 0.5004(4) 0.2878(4) 0.44659(18) 0.0369(11) Uani 1 1 d . . .
H27A H 0.5657 0.3417 0.4566 0.044 Uiso 1 1 calc R . .
N10 N 0.4769(4) 0.2020(3) 0.45973(17) 0.0449(11) Uani 1 1 d . . .
C28 C 0.3763(5) 0.1432(4) 0.4377(2) 0.0570(16) Uani 1 1 d . . .
H28A H 0.3400 0.0773 0.4402 0.068 Uiso 1 1 calc R . .
C29 C 0.3383(4) 0.1958(4) 0.4117(2) 0.0508(15) Uani 1 1 d . . .
H29A H 0.2699 0.1747 0.3932 0.061 Uiso 1 1 calc R . .
C30 C 0.5509(6) 0.1752(6) 0.4905(3) 0.076(2) Uani 1 1 d . . .
H30A H 0.5162 0.1078 0.4948 0.114 Uiso 1 1 calc R . .
H30B H 0.5805 0.2165 0.5236 0.114 Uiso 1 1 calc R . .
H30C H 0.6051 0.1835 0.4735 0.114 Uiso 1 1 calc R . .
O12 O 0.3944(2) 0.3701(2) 0.22011(12) 0.0305(7) Uani 1 1 d . . .
O13 O 0.2924(2) 0.2137(2) 0.21616(13) 0.0344(8) Uani 1 1 d . . .
C31 C 0.3662(3) 0.2823(3) 0.20749(17) 0.0285(10) Uani 1 1 d . . .
C32 C 0.4259(4) 0.2522(3) 0.1767(2) 0.0366(12) Uani 1 1 d . . .
H32A H 0.4561 0.2156 0.1964 0.044 Uiso 1 1 calc R . .
H32B H 0.3779 0.2085 0.1455 0.044 Uiso 1 1 calc R . .
N11 N 0.5063(3) 0.3319(3) 0.16303(14) 0.0271(8) Uani 1 1 d . . .
C33 C 0.6045(4) 0.3705(4) 0.18644(18) 0.0349(11) Uani 1 1 d . . .
H33A H 0.6337 0.3500 0.2145 0.042 Uiso 1 1 calc R . .
N12 N 0.6546(3) 0.4420(3) 0.16419(16) 0.0372(10) Uani 1 1 d . . .
C34 C 0.5863(4) 0.4490(4) 0.1252(2) 0.0407(12) Uani 1 1 d . . .
H34A H 0.6018 0.4945 0.1028 0.049 Uiso 1 1 calc R . .
C35 C 0.4949(4) 0.3808(4) 0.12434(19) 0.0367(11) Uani 1 1 d . . .
H35A H 0.4328 0.3680 0.1012 0.044 Uiso 1 1 calc R . .
C36 C 0.7662(4) 0.4958(5) 0.1755(3) 0.073(2) Uani 1 1 d . . .
H36A H 0.7967 0.4763 0.2051 0.109 Uiso 1 1 calc R . .
H36B H 0.7863 0.5649 0.1824 0.109 Uiso 1 1 calc R . .
H36C H 0.7900 0.4821 0.1465 0.109 Uiso 1 1 calc R . .
O14 O 0.1913(3) 0.0853(2) 0.27080(13) 0.0331(7) Uani 1 1 d D . .
H141 H 0.212(4) 0.055(4) 0.253(2) 0.050 Uiso 1 1 d D . .
H142 H 0.149(4) 0.045(4) 0.287(2) 0.050 Uiso 1 1 d D . .
O15 O -0.0552(2) 0.3579(2) 0.20194(12) 0.0283(7) Uani 1 1 d D . .
H151 H -0.099(4) 0.321(3) 0.1740(15) 0.042 Uiso 1 1 d D . .
H152 H -0.092(4) 0.352(4) 0.2233(18) 0.042 Uiso 1 1 d D . .
O16 O 0.4695(2) 0.5606(2) 0.26133(15) 0.0389(8) Uani 1 1 d D . .
H161 H 0.465(5) 0.612(3) 0.252(2) 0.058 Uiso 1 1 d D . .
H162 H 0.528(3) 0.571(4) 0.2832(19) 0.058 Uiso 1 1 d D . .
O61 O 0.4466(3) 0.7162(3) 0.2438(2) 0.0766(16) Uani 1 1 d D . .
H611 H 0.383(4) 0.714(6) 0.230(3) 0.115 Uiso 1 1 d D . .
H612 H 0.487(6) 0.769(4) 0.234(3) 0.115 Uiso 1 1 d D . .
O62 O 0.0785(5) -0.0362(4) 0.3192(3) 0.100(2) Uani 1 1 d D . .
H621 H 0.105(8) -0.075(7) 0.332(4) 0.149 Uiso 1 1 d D . .
H622 H 0.012(3) -0.065(8) 0.315(4) 0.149 Uiso 1 1 d D . .
O63B O 0.6181(8) 0.5243(8) 0.3117(4) 0.067(3) Uiso 0.43 1 d P A 2
S1 S 0.27489(10) -0.09471(9) 0.21112(5) 0.0383(3) Uani 1 1 d . . .
N21 N 0.1809(3) -0.1874(3) 0.17951(17) 0.0415(10) Uani 1 1 d . . .
S2 S 0.15739(10) -0.29383(9) 0.18517(6) 0.0429(3) Uani 1 1 d . . .
O22 O 0.2488(4) -0.0165(3) 0.20808(18) 0.0635(12) Uani 1 1 d . . .
O23 O 0.3252(4) -0.1048(3) 0.25838(14) 0.0657(13) Uani 1 1 d . . .
O24 O 0.2352(3) -0.3097(3) 0.21567(19) 0.0635(12) Uani 1 1 d . . .
O25 O 0.1050(4) -0.3524(3) 0.13681(19) 0.0851(16) Uani 1 1 d . . .
C41 C 0.3665(4) -0.0680(4) 0.1721(2) 0.0453(13) Uani 1 1 d . . .
F1 F 0.4526(3) 0.0054(3) 0.19517(16) 0.0814(13) Uani 1 1 d . . .
F2 F 0.3317(3) -0.0493(3) 0.12850(14) 0.0718(11) Uani 1 1 d . . .
F3 F 0.3836(3) -0.1437(3) 0.16311(17) 0.0760(12) Uani 1 1 d . . .
C42 C 0.0598(5) -0.3249(5) 0.2203(3) 0.0632(19) Uani 1 1 d . . .
F4 F 0.0272(3) -0.4154(3) 0.2266(2) 0.0982(17) Uani 1 1 d . . .
F5 F -0.0184(3) -0.3135(3) 0.1960(2) 0.0941(16) Uani 1 1 d . . .
F6 F 0.0979(4) -0.2698(4) 0.26535(19) 0.1004(16) Uani 1 1 d . . .
S3 S 0.20634(10) 0.19744(11) 0.02418(5) 0.0515(4) Uani 1 1 d . . .
N26 N 0.2139(4) 0.2435(4) -0.02464(17) 0.0529(13) Uani 1 1 d . . .
S4 S 0.29652(11) 0.34537(12) -0.02826(6) 0.0570(4) Uani 1 1 d . . .
O27 O 0.2540(3) 0.2607(3) 0.07104(15) 0.0603(12) Uani 1 1 d . . .
O28 O 0.1033(3) 0.1255(3) 0.01748(16) 0.0762(16) Uani 1 1 d . . .
O29 O 0.3779(3) 0.3936(4) 0.0144(2) 0.0886(18) Uani 1 1 d . . .
O30 O 0.3207(4) 0.3425(4) -0.0762(2) 0.0873(18) Uani 1 1 d . . .
C43 C 0.2769(7) 0.1290(6) 0.0209(3) 0.081(2) Uani 1 1 d . . .
F7 F 0.2743(4) 0.0817(3) 0.0607(2) 0.117(2) Uani 1 1 d . . .
F8 F 0.2402(5) 0.0662(4) -0.0196(2) 0.134(2) Uani 1 1 d . . .
F9 F 0.3742(4) 0.1857(4) 0.0245(2) 0.1061(16) Uani 1 1 d . . .
C44 C 0.2204(5) 0.4116(5) -0.0361(2) 0.0561(16) Uani 1 1 d . . .
F10 F 0.1477(3) 0.3758(3) -0.07744(15) 0.0781(11) Uani 1 1 d . . .
F11 F 0.1790(4) 0.4080(4) 0.00256(16) 0.0922(14) Uani 1 1 d . . .
F12 F 0.2790(4) 0.5028(3) -0.03731(18) 0.0865(13) Uani 1 1 d . . .
S5 S 0.78578(10) 0.33128(10) 0.30479(5) 0.0399(3) Uani 1 1 d . . .
N31 N 0.6777(3) 0.3267(3) 0.29924(15) 0.0350(9) Uani 1 1 d . . .
S6 S 0.61192(9) 0.29512(9) 0.33900(5) 0.0371(3) Uani 1 1 d . . .
O32 O 0.8097(3) 0.2707(4) 0.33543(19) 0.0735(14) Uani 1 1 d . . .
O33 O 0.8022(3) 0.3320(3) 0.25534(14) 0.0567(11) Uani 1 1 d . . .
O34 O 0.6659(3) 0.3037(3) 0.38939(14) 0.0602(12) Uani 1 1 d . . .
O35 O 0.5403(3) 0.3326(3) 0.33101(18) 0.0608(12) Uani 1 1 d . . .
C45 C 0.8738(5) 0.4546(6) 0.3362(2) 0.067(2) Uani 1 1 d . . .
F13 F 0.9683(3) 0.4676(4) 0.33853(18) 0.1022(17) Uani 1 1 d . . .
F14 F 0.8554(4) 0.5171(3) 0.3095(2) 0.1058(16) Uani 1 1 d . . .
F15 F 0.8650(3) 0.4718(4) 0.38087(17) 0.116(2) Uani 1 1 d . . .
C46 C 0.5342(5) 0.1660(4) 0.3173(2) 0.0528(15) Uani 1 1 d . . .
F16 F 0.4705(3) 0.1503(3) 0.27307(15) 0.0878(13) Uani 1 1 d . . .
F17 F 0.4786(3) 0.1286(3) 0.34959(17) 0.0838(13) Uani 1 1 d . . .
F18 F 0.5891(3) 0.1214(3) 0.31318(17) 0.0756(11) Uani 1 1 d . . .
S7 S 0.80854(11) 0.23787(10) 0.01493(5) 0.0423(3) Uani 1 1 d . . .
N36 N 0.7199(3) 0.2434(3) 0.03540(17) 0.0434(10) Uani 1 1 d . . .
S8 S 0.70133(11) 0.22292(12) 0.08867(6) 0.0544(4) Uani 1 1 d . . .
O37 O 0.7789(3) 0.2234(3) -0.03891(14) 0.0563(10) Uani 1 1 d . . .
O38 O 0.8544(4) 0.1825(4) 0.03793(16) 0.0674(13) Uani 1 1 d . . .
O39 O 0.7831(3) 0.2180(4) 0.12498(15) 0.0711(14) Uani 1 1 d . . .
O40 O 0.6517(5) 0.2758(4) 0.1036(2) 0.103(2) Uani 1 1 d . . .
C47 C 0.9063(5) 0.3633(6) 0.0308(3) 0.0691(19) Uani 1 1 d . . .
F19 F 0.8732(4) 0.4197(3) 0.0080(2) 0.0939(14) Uani 1 1 d . . .
F20 F 0.9330(4) 0.3925(4) 0.08018(19) 0.1051(17) Uani 1 1 d . . .
F21 F 0.9874(3) 0.3694(4) 0.0167(2) 0.1165(19) Uani 1 1 d . . .
C48 C 0.6026(5) 0.1000(6) 0.0744(2) 0.0642(19) Uani 1 1 d . . .
F22 F 0.6351(4) 0.0395(3) 0.05801(19) 0.0941(14) Uani 1 1 d . . .
F23 F 0.5230(3) 0.0907(3) 0.03940(17) 0.0922(14) Uani 1 1 d . . .
F24 F 0.5712(4) 0.0726(4) 0.11565(19) 0.120(2) Uani 1 1 d . . .
S9 S 0.76141(10) 0.05264(10) 0.48346(5) 0.0433(3) Uani 1 1 d D . .
O42A O 0.6549(5) 0.0230(6) 0.4798(3) 0.0468(18) Uani 0.52 1 d PD B 1
O43A O 0.7916(8) -0.0184(6) 0.4692(3) 0.061(2) Uani 0.52 1 d PD B 1
N41A N 0.8263(7) 0.0958(6) 0.5426(3) 0.044(2) Uani 0.52 1 d PD B 1
O42B O 0.6726(9) -0.0327(7) 0.4568(4) 0.086(4) Uani 0.48 1 d PD B 2
O43B O 0.8556(7) 0.0495(8) 0.4889(3) 0.056(2) Uani 0.48 1 d PD B 2
N41B N 0.7381(7) 0.1081(7) 0.5218(3) 0.046(2) Uani 0.48 1 d PD B 2
S10 S 0.80481(11) 0.15386(12) 0.57987(5) 0.0495(4) Uani 1 1 d D . .
O44A O 0.8007(7) 0.1261(7) 0.6281(3) 0.068(2) Uani 0.52 1 d PD B 1
O45A O 0.7378(6) 0.1983(7) 0.5637(3) 0.064(2) Uani 0.52 1 d PD B 1
C49A C 0.8042(8) 0.1451(7) 0.4497(4) 0.043(3) Uiso 0.52 1 d PD B 1
F25A F 0.7648(6) 0.1138(6) 0.4014(3) 0.070(2) Uiso 0.52 1 d PD B 1
F26A F 0.7858(5) 0.2177(5) 0.4605(2) 0.0590(16) Uiso 0.52 1 d PD B 1
F27A F 0.9036(5) 0.1823(5) 0.4548(2) 0.0584(16) Uiso 0.52 1 d PD B 1
C50A C 0.9337(11) 0.2646(10) 0.5982(6) 0.079(5) Uiso 0.52 1 d PD B 1
F28A F 0.9554(7) 0.3021(7) 0.5586(3) 0.086(3) Uiso 0.52 1 d PD B 1
F29A F 0.9292(7) 0.3321(6) 0.6293(3) 0.081(2) Uiso 0.52 1 d PD B 1
F30A F 1.0051(7) 0.2449(6) 0.6223(3) 0.087(2) Uiso 0.52 1 d PD B 1
O44B O 0.8495(7) 0.0875(6) 0.5959(3) 0.053(2) Uani 0.48 1 d PD B 2
O45B O 0.7393(9) 0.1634(10) 0.6062(4) 0.087(3) Uani 0.48 1 d PD B 2
C49B C 0.7692(9) 0.1325(8) 0.4330(5) 0.044(3) Uiso 0.48 1 d PD B 2
F25B F 0.7705(6) 0.0867(6) 0.3903(3) 0.056(2) Uiso 0.48 1 d PD B 2
F26B F 0.6872(6) 0.1467(6) 0.4217(3) 0.077(2) Uiso 0.48 1 d PD B 2
F27B F 0.8526(7) 0.2144(7) 0.4460(3) 0.086(3) Uiso 0.48 1 d PD B 2
C50B C 0.9062(11) 0.2632(10) 0.5819(6) 0.070(5) Uiso 0.48 1 d PD B 2
F28B F 0.8701(11) 0.3213(10) 0.5623(5) 0.142(5) Uiso 0.48 1 d PD B 2
F29B F 0.9698(7) 0.2569(7) 0.5555(3) 0.078(2) Uiso 0.48 1 d PD B 2
F30B F 0.9558(12) 0.2975(12) 0.6306(6) 0.144(5) Uiso 0.48 1 d PD B 2
S11 S 0.75540(13) 0.53410(13) 0.53681(7) 0.0630(5) Uani 1 1 d D . .
S12 S 0.66688(14) 0.61840(16) 0.46810(7) 0.0758(5) Uani 1 1 d D . .
N46A N 0.6833(6) 0.5336(5) 0.4827(3) 0.051(2) Uani 0.57 1 d PD C 1
O47A O 0.7092(9) 0.4315(7) 0.5399(5) 0.075(4) Uani 0.57 1 d PD C 1
O48A O 0.7763(7) 0.5996(7) 0.5742(3) 0.073(3) Uani 0.57 1 d PD C 1
O49A O 0.5649(11) 0.6020(15) 0.4521(9) 0.113(8) Uani 0.57 1 d PD C 1
O50A O 0.7329(10) 0.7112(6) 0.4997(4) 0.128(5) Uani 0.57 1 d PD C 1
N46B N 0.7412(12) 0.6212(8) 0.5184(4) 0.103(6) Uani 0.43 1 d PD C 2
O47B O 0.6809(11) 0.4473(8) 0.5290(7) 0.066(4) Uani 0.43 1 d PD C 2
O48B O 0.7994(9) 0.5757(8) 0.5963(4) 0.062(3) Uani 0.43 1 d PD C 2
O49B O 0.5747(12) 0.610(2) 0.4719(10) 0.094(8) Uani 0.43 1 d PD C 2
O50B O 0.6466(10) 0.5207(8) 0.4339(4) 0.111(6) Uani 0.43 1 d PD C 2
C51 C 0.8717(5) 0.5460(5) 0.5220(2) 0.073(2) Uani 1 1 d D C .
F31A F 0.8552(8) 0.4851(7) 0.4814(3) 0.100(3) Uiso 0.57 1 d PD C 1
F32A F 0.9312(7) 0.5387(7) 0.5580(3) 0.092(2) Uiso 0.57 1 d PD C 1
F33A F 0.9192(6) 0.6413(5) 0.5130(3) 0.088(2) Uiso 0.57 1 d PD C 1
F31B F 0.8621(8) 0.5281(8) 0.4760(4) 0.081(3) Uiso 0.43 1 d PD C 2
F32B F 0.8900(9) 0.4755(8) 0.5486(4) 0.094(3) Uiso 0.43 1 d PD C 2
F33B F 0.9543(10) 0.6249(9) 0.5444(5) 0.115(4) Uiso 0.43 1 d PD C 2
C52A C 0.7066(8) 0.6303(8) 0.4089(4) 0.066(3) Uiso 0.57 1 d PD C 1
F34A F 0.7984(6) 0.6501(5) 0.4115(3) 0.0781(19) Uiso 0.57 1 d PD C 1
F35A F 0.6936(15) 0.6955(13) 0.3835(9) 0.269(13) Uiso 0.57 1 d PD C 1
F36A F 0.6502(7) 0.5527(6) 0.3749(3) 0.107(3) Uiso 0.57 1 d PD C 1
C52B C 0.7393(15) 0.7118(14) 0.4423(7) 0.155(11) Uiso 0.43 1 d PD C 2
F34B F 0.8227(9) 0.7054(9) 0.4437(4) 0.101(3) Uiso 0.43 1 d PD C 2
F35B F 0.7427(10) 0.7787(10) 0.4740(5) 0.122(4) Uiso 0.43 1 d PD C 2
F36B F 0.6928(7) 0.7092(7) 0.3956(4) 0.065(3) Uiso 0.43 1 d PD C 2
S13A S 0.69268(18) 0.92086(19) 0.19843(10) 0.0486(5) Uani 0.57 1 d PD D 1
N51A N 0.7792(8) 0.8974(8) 0.2302(6) 0.053(4) Uani 0.57 1 d PD D 1
S14A S 0.7590(2) 0.8189(2) 0.26572(10) 0.0526(5) Uani 0.57 1 d PD D 1
O52A O 0.5918(10) 0.864(3) 0.2040(13) 0.058(6) Uani 0.57 1 d PD D 1
O53A O 0.7115(6) 0.9421(7) 0.1505(3) 0.057(2) Uani 0.57 1 d PD D 1
O54A O 0.8543(9) 0.8418(10) 0.2986(5) 0.089(4) Uani 0.57 1 d PD D 1
O55A O 0.6771(7) 0.8020(7) 0.2891(3) 0.073(2) Uani 0.57 1 d PD D 1
C53A C 0.7323(7) 1.0388(7) 0.2351(4) 0.053(3) Uiso 0.57 1 d PD D 1
F37A F 0.6685(6) 1.0752(5) 0.2155(3) 0.0685(19) Uiso 0.57 1 d PD D 1
F38A F 0.8242(5) 1.1006(5) 0.2321(2) 0.0653(17) Uiso 0.57 1 d PD D 1
F39A F 0.7297(5) 1.0296(5) 0.2837(3) 0.0703(18) Uiso 0.57 1 d PD D 1
C54A C 0.7261(10) 0.7090(9) 0.2276(5) 0.079(4) Uiso 0.57 1 d PD D 1
F40A F 0.7141(8) 0.6388(7) 0.2566(4) 0.103(3) Uiso 0.57 1 d PD D 1
F41A F 0.6370(7) 0.6784(7) 0.1937(3) 0.105(3) Uiso 0.57 1 d PD D 1
F42A F 0.7943(8) 0.7130(9) 0.2033(4) 0.121(4) Uiso 0.57 1 d PD D 1
S13B S 0.6979(2) 0.9219(3) 0.23869(13) 0.0486(5) Uani 0.43 1 d PD E 2
N51B N 0.7427(14) 0.8555(13) 0.2170(6) 0.062(5) Uani 0.43 1 d PD E 2
S14B S 0.8147(3) 0.8160(3) 0.24513(14) 0.0526(5) Uani 0.43 1 d PD E 2
O52B O 0.7278(8) 0.9563(11) 0.2901(4) 0.091(4) Uani 0.43 1 d PD E 2
O53B O 0.5915(14) 0.880(4) 0.2148(18) 0.083(16) Uani 0.43 1 d PD E 2
O54B O 0.8858(12) 0.8832(11) 0.2885(6) 0.086(5) Uani 0.43 1 d PD E 2
O55B O 0.8517(16) 0.7763(13) 0.2109(6) 0.123(7) Uani 0.43 1 d PD E 2
C53B C 0.7494(9) 1.0218(8) 0.2067(4) 0.046(3) Uiso 0.43 1 d PD E 2
F37B F 0.7266(7) 0.9991(7) 0.1587(3) 0.063(3) Uiso 0.43 1 d PD E 2
F38B F 0.8508(8) 1.0624(8) 0.2226(4) 0.093(3) Uiso 0.43 1 d PD E 2
F39B F 0.7199(10) 1.0866(9) 0.2170(5) 0.101(4) Uiso 0.43 1 d PD E 2
C54B C 0.7388(11) 0.7149(11) 0.2690(6) 0.081(5) Uiso 0.43 1 d PD E 2
F40B F 0.6870(8) 0.7339(8) 0.2975(4) 0.093(3) Uiso 0.43 1 d PD E 2
F41B F 0.7987(9) 0.6800(9) 0.2948(4) 0.107(4) Uiso 0.43 1 d PD E 2
F42B F 0.6716(9) 0.6424(8) 0.2287(4) 0.096(3) Uiso 0.43 1 d PD E 2

loop_
_atom_site_aniso_label
_atom_site_aniso_U_11
_atom_site_aniso_U_22
_atom_site_aniso_U_33
_atom_site_aniso_U_23
_atom_site_aniso_U_13
_atom_site_aniso_U_12
Fe1 0.0184(3) 0.0203(3) 0.0339(3) 0.0089(2) 0.0113(3) 0.0118(2)
Fe2 0.0172(3) 0.0198(3) 0.0323(3) 0.0084(2) 0.0085(2) 0.0104(2)
Fe3 0.0169(3) 0.0200(3) 0.0344(3) 0.0080(2) 0.0106(2) 0.0095(2)
O1 0.0179(14) 0.0221(14) 0.0330(16) 0.0079(12) 0.0097(12) 0.0117(12)
O2 0.0275(16) 0.0299(16) 0.0363(17) 0.0131(13) 0.0173(14) 0.0175(14)
O3 0.0236(15) 0.0331(17) 0.0470(19) 0.0200(15) 0.0152(14) 0.0173(14)
C1 0.017(2) 0.022(2) 0.032(2) 0.0054(18) 0.0085(17) 0.0073(18)
C2 0.031(2) 0.039(3) 0.042(3) 0.016(2) 0.019(2) 0.024(2)
N1 0.0253(19) 0.038(2) 0.031(2) 0.0117(17) 0.0124(16) 0.0197(17)
C3 0.029(2) 0.039(3) 0.041(3) 0.015(2) 0.016(2) 0.018(2)
N2 0.045(3) 0.050(3) 0.041(2) 0.025(2) 0.023(2) 0.034(2)
C4 0.048(3) 0.079(4) 0.036(3) 0.024(3) 0.010(3) 0.039(3)
C5 0.031(3) 0.056(3) 0.038(3) 0.006(2) 0.005(2) 0.018(2)
C6 0.080(4) 0.060(4) 0.083(5) 0.047(4) 0.049(4) 0.049(4)
O4 0.0316(17) 0.0245(16) 0.0391(18) 0.0028(14) 0.0014(14) 0.0147(14)
O5 0.0335(18) 0.0285(17) 0.047(2) -0.0009(15) 0.0021(15) 0.0200(15)
C7 0.026(2) 0.029(2) 0.040(3) 0.003(2) 0.009(2) 0.013(2)
C8 0.054(3) 0.034(3) 0.053(3) -0.010(2) -0.017(3) 0.028(3)
N3 0.038(2) 0.028(2) 0.035(2) -0.0008(17) 0.0014(18) 0.0179(18)
C9 0.034(3) 0.033(3) 0.030(2) 0.005(2) 0.002(2) 0.013(2)
N4 0.034(2) 0.041(2) 0.027(2) 0.0026(17) 0.0056(17) 0.0204(19)
C10 0.051(3) 0.035(3) 0.047(3) 0.014(2) 0.019(3) 0.020(2)
C11 0.053(3) 0.035(3) 0.047(3) 0.006(2) 0.021(3) 0.022(3)
C12 0.052(3) 0.064(4) 0.042(3) 0.001(3) 0.009(3) 0.042(3)
O6 0.0245(16) 0.0266(16) 0.0417(18) 0.0052(14) 0.0115(14) 0.0137(14)
O7 0.0266(16) 0.0202(15) 0.054(2) 0.0012(14) 0.0178(15) 0.0109(13)
C13 0.023(2) 0.022(2) 0.029(2) 0.0102(17) 0.0081(18) 0.0124(18)
C14 0.032(2) 0.029(2) 0.038(3) 0.006(2) 0.014(2) 0.014(2)
N5 0.038(2) 0.027(2) 0.034(2) 0.0010(17) 0.0132(18) 0.0115(18)
C15 0.048(3) 0.027(3) 0.042(3) 0.003(2) 0.006(2) 0.009(2)
N6 0.056(3) 0.032(2) 0.050(3) 0.006(2) 0.003(2) 0.000(2)
C16 0.043(3) 0.051(4) 0.063(4) 0.008(3) -0.003(3) 0.006(3)
C17 0.044(3) 0.045(3) 0.060(4) 0.009(3) -0.003(3) 0.017(3)
C18 0.081(5) 0.043(4) 0.108(6) 0.023(4) 0.004(5) -0.017(4)
O8 0.0249(16) 0.0353(18) 0.0398(18) 0.0160(15) 0.0121(14) 0.0145(14)
O9 0.0289(17) 0.0434(19) 0.046(2) 0.0241(16) 0.0171(15) 0.0182(15)
C19 0.035(3) 0.026(2) 0.030(2) 0.0087(19) 0.014(2) 0.018(2)
C20 0.042(3) 0.037(3) 0.032(3) 0.011(2) 0.014(2) 0.009(2)
N7 0.043(2) 0.040(2) 0.037(2) 0.0155(18) 0.0243(19) 0.028(2)
C21 0.030(2) 0.037(3) 0.026(2) 0.0089(19) 0.0063(19) 0.015(2)
N8 0.033(2) 0.061(3) 0.048(3) 0.029(2) 0.019(2) 0.018(2)
C22 0.079(5) 0.168(9) 0.152(8) 0.120(7) 0.089(6) 0.094(6)
C23 0.107(6) 0.129(7) 0.167(8) 0.111(7) 0.114(7) 0.103(6)
C24 0.055(4) 0.067(4) 0.073(4) 0.032(4) 0.019(3) 0.003(3)
O10 0.0332(17) 0.0291(17) 0.0331(17) 0.0074(14) 0.0061(14) 0.0144(14)
O11 0.0249(16) 0.0274(17) 0.0448(19) 0.0093(15) 0.0007(14) 0.0125(14)
C25 0.022(2) 0.034(3) 0.037(3) 0.008(2) 0.0112(19) 0.021(2)
C26 0.065(4) 0.039(3) 0.035(3) 0.009(2) 0.016(3) 0.033(3)
N9 0.036(2) 0.041(2) 0.033(2) 0.0132(18) 0.0155(18) 0.0222(19)
C27 0.032(3) 0.051(3) 0.034(3) 0.010(2) 0.012(2) 0.023(2)
N10 0.048(3) 0.060(3) 0.050(3) 0.025(2) 0.023(2) 0.039(2)
C28 0.051(4) 0.052(4) 0.074(4) 0.038(3) 0.027(3) 0.020(3)
C29 0.029(3) 0.055(3) 0.064(4) 0.031(3) 0.017(3) 0.010(3)
C30 0.085(5) 0.104(6) 0.078(5) 0.046(4) 0.025(4) 0.072(5)
O12 0.0250(16) 0.0303(18) 0.0436(19) 0.0055(14) 0.0176(14) 0.0152(14)
O13 0.0344(18) 0.0296(17) 0.054(2) 0.0160(15) 0.0286(16) 0.0195(15)
C31 0.029(2) 0.034(3) 0.034(2) 0.010(2) 0.015(2) 0.021(2)
C32 0.038(3) 0.030(2) 0.058(3) 0.013(2) 0.029(2) 0.021(2)
N11 0.0234(19) 0.033(2) 0.034(2) 0.0092(16) 0.0133(16) 0.0181(17)
C33 0.035(3) 0.045(3) 0.031(3) 0.011(2) 0.007(2) 0.024(2)
N12 0.024(2) 0.040(2) 0.046(2) 0.0127(19) 0.0104(18) 0.0111(18)
C34 0.038(3) 0.047(3) 0.047(3) 0.024(2) 0.019(2) 0.021(2)
C35 0.030(3) 0.047(3) 0.039(3) 0.015(2) 0.007(2) 0.022(2)
C36 0.029(3) 0.070(4) 0.096(5) 0.019(4) 0.007(3) 0.004(3)
O14 0.0367(18) 0.0264(17) 0.050(2) 0.0156(15) 0.0207(16) 0.0212(15)
O15 0.0232(16) 0.0323(17) 0.0332(18) 0.0081(14) 0.0090(13) 0.0147(14)
O16 0.0226(16) 0.0326(18) 0.064(2) 0.0175(17) 0.0134(16) 0.0120(15)
O61 0.041(2) 0.043(2) 0.158(5) 0.048(3) 0.037(3) 0.021(2)
O62 0.122(5) 0.101(4) 0.141(5) 0.091(4) 0.093(5) 0.074(4)
S1 0.0461(7) 0.0300(6) 0.0426(7) 0.0060(5) 0.0184(6) 0.0173(6)
N21 0.034(2) 0.033(2) 0.057(3) 0.014(2) 0.008(2) 0.0150(19)
S2 0.0352(7) 0.0316(7) 0.0606(9) 0.0071(6) 0.0087(6) 0.0152(6)
O22 0.084(3) 0.043(2) 0.092(3) 0.020(2) 0.052(3) 0.041(2)
O23 0.078(3) 0.048(2) 0.039(2) 0.0070(18) 0.000(2) 0.005(2)
O24 0.030(2) 0.039(2) 0.121(4) 0.024(2) 0.005(2) 0.0191(17)
O25 0.106(4) 0.053(3) 0.069(3) -0.010(2) 0.008(3) 0.019(3)
C41 0.039(3) 0.041(3) 0.051(3) -0.003(3) 0.013(3) 0.014(3)
F1 0.047(2) 0.069(2) 0.087(3) -0.019(2) 0.022(2) -0.0107(19)
F2 0.072(2) 0.088(3) 0.057(2) 0.025(2) 0.0299(19) 0.029(2)
F3 0.057(2) 0.072(2) 0.111(3) -0.006(2) 0.032(2) 0.039(2)
C42 0.044(3) 0.052(4) 0.105(6) 0.044(4) 0.026(4) 0.025(3)
F4 0.060(2) 0.070(3) 0.182(5) 0.085(3) 0.043(3) 0.031(2)
F5 0.039(2) 0.088(3) 0.178(5) 0.079(3) 0.037(3) 0.038(2)
F6 0.121(4) 0.114(4) 0.088(3) 0.035(3) 0.063(3) 0.055(3)
S3 0.0357(7) 0.0577(9) 0.0430(8) 0.0246(7) 0.0000(6) 0.0061(6)
N26 0.041(3) 0.065(3) 0.044(3) 0.030(2) 0.010(2) 0.014(2)
S4 0.0400(8) 0.0680(10) 0.0733(10) 0.0418(9) 0.0254(8) 0.0248(7)
O27 0.040(2) 0.077(3) 0.045(2) 0.014(2) 0.0029(18) 0.012(2)
O28 0.041(2) 0.084(3) 0.058(3) 0.041(2) -0.007(2) -0.010(2)
O29 0.045(3) 0.078(3) 0.109(4) 0.047(3) -0.004(3) 0.002(2)
O30 0.104(4) 0.101(4) 0.124(4) 0.076(3) 0.097(4) 0.071(3)
C43 0.080(6) 0.067(5) 0.081(5) 0.013(4) -0.008(4) 0.030(4)
F7 0.133(4) 0.085(3) 0.111(4) 0.045(3) -0.021(3) 0.045(3)
F8 0.179(6) 0.106(4) 0.110(4) -0.018(3) -0.020(4) 0.086(4)
F9 0.079(3) 0.114(4) 0.142(5) 0.020(3) 0.018(3) 0.062(3)
C44 0.060(4) 0.074(4) 0.048(4) 0.018(3) 0.030(3) 0.034(3)
F10 0.078(3) 0.108(3) 0.063(2) 0.022(2) 0.005(2) 0.060(3)
F11 0.104(3) 0.125(4) 0.082(3) 0.021(3) 0.063(3) 0.065(3)
F12 0.108(3) 0.064(3) 0.104(3) 0.028(2) 0.047(3) 0.043(2)
S5 0.0357(7) 0.0637(9) 0.0381(7) 0.0139(6) 0.0168(5) 0.0347(6)
N31 0.029(2) 0.051(3) 0.038(2) 0.0131(19) 0.0123(18) 0.0279(19)
S6 0.0309(6) 0.0468(7) 0.0412(7) 0.0035(6) 0.0146(5) 0.0224(6)
O32 0.063(3) 0.118(4) 0.091(3) 0.058(3) 0.038(3) 0.074(3)
O33 0.049(2) 0.087(3) 0.043(2) 0.008(2) 0.0259(19) 0.032(2)
O34 0.049(2) 0.094(3) 0.033(2) -0.001(2) 0.0156(18) 0.027(2)
O35 0.040(2) 0.061(3) 0.104(3) 0.016(2) 0.034(2) 0.035(2)
C45 0.036(3) 0.097(6) 0.050(4) -0.008(4) 0.010(3) 0.016(3)
F13 0.0317(19) 0.147(4) 0.099(3) -0.011(3) 0.016(2) 0.018(2)
F14 0.091(3) 0.065(3) 0.134(4) 0.011(3) 0.014(3) 0.016(3)
F15 0.067(3) 0.153(5) 0.074(3) -0.049(3) 0.019(2) 0.009(3)
C46 0.061(4) 0.047(3) 0.051(4) 0.013(3) 0.020(3) 0.022(3)
F16 0.087(3) 0.070(3) 0.066(3) -0.006(2) -0.016(2) 0.015(2)
F17 0.083(3) 0.069(3) 0.095(3) 0.021(2) 0.055(3) 0.015(2)
F18 0.097(3) 0.052(2) 0.103(3) 0.023(2) 0.047(3) 0.046(2)
S7 0.0478(8) 0.0540(8) 0.0436(7) 0.0153(6) 0.0177(6) 0.0359(7)
N36 0.037(2) 0.050(3) 0.049(3) 0.007(2) 0.013(2) 0.025(2)
S8 0.0419(8) 0.0676(10) 0.0460(8) -0.0089(7) 0.0151(7) 0.0181(7)
O37 0.075(3) 0.075(3) 0.041(2) 0.015(2) 0.019(2) 0.050(2)
O38 0.087(3) 0.097(3) 0.064(3) 0.037(3) 0.029(2) 0.075(3)
O39 0.046(2) 0.103(4) 0.036(2) -0.003(2) 0.0014(19) 0.013(2)
O40 0.110(5) 0.103(4) 0.116(5) -0.015(3) 0.057(4) 0.057(4)
C47 0.041(3) 0.084(5) 0.080(5) 0.015(4) 0.022(3) 0.022(4)
F19 0.089(3) 0.058(2) 0.130(4) 0.034(3) 0.026(3) 0.026(2)
F20 0.077(3) 0.095(3) 0.087(3) -0.016(3) 0.002(2) -0.002(3)
F21 0.050(2) 0.144(5) 0.153(5) 0.039(4) 0.048(3) 0.029(3)
C48 0.041(3) 0.084(5) 0.055(4) 0.017(4) 0.006(3) 0.017(3)
F22 0.088(3) 0.066(3) 0.113(4) 0.019(3) 0.007(3) 0.028(3)
F23 0.048(2) 0.097(3) 0.095(3) 0.020(3) -0.009(2) 0.011(2)
F24 0.069(3) 0.168(5) 0.093(3) 0.059(3) 0.029(3) 0.015(3)
S9 0.0396(7) 0.0418(7) 0.0520(8) 0.0117(6) 0.0103(6) 0.0214(6)
O42A 0.027(4) 0.053(5) 0.058(5) 0.017(4) 0.010(3) 0.014(3)
O43A 0.074(6) 0.051(5) 0.063(6) 0.006(4) 0.012(5) 0.037(5)
N41A 0.046(5) 0.049(5) 0.049(5) 0.005(4) 0.007(4) 0.034(4)
O42B 0.088(8) 0.055(6) 0.056(6) 0.015(5) -0.005(6) -0.012(6)
O43B 0.067(6) 0.095(7) 0.038(5) 0.015(5) 0.015(4) 0.065(6)
N41B 0.045(5) 0.070(7) 0.036(5) 0.006(5) 0.008(4) 0.040(5)
S10 0.0463(8) 0.0788(10) 0.0399(7) 0.0202(7) 0.0168(6) 0.0389(8)
O44A 0.088(6) 0.091(6) 0.034(4) 0.027(4) 0.022(4) 0.043(6)
O45A 0.063(5) 0.111(7) 0.052(5) 0.013(5) 0.015(4) 0.071(5)
O44B 0.065(5) 0.067(5) 0.040(4) 0.019(4) 0.011(4) 0.040(5)
O45B 0.096(8) 0.148(11) 0.062(7) 0.016(7) 0.039(6) 0.089(8)
S11 0.0536(9) 0.0661(11) 0.0785(12) 0.0302(10) 0.0272(9) 0.0281(9)
S12 0.0616(11) 0.1083(16) 0.0527(10) -0.0084(10) -0.0062(8) 0.0452(11)
N46A 0.049(5) 0.052(5) 0.047(5) 0.005(4) -0.003(4) 0.025(4)
O47A 0.048(7) 0.080(7) 0.079(7) 0.039(6) 0.000(5) 0.017(5)
O48A 0.070(6) 0.107(8) 0.047(6) 0.012(5) 0.010(5) 0.047(6)
O49A 0.058(8) 0.096(11) 0.17(2) -0.011(11) -0.018(9) 0.041(7)
O50A 0.194(13) 0.066(6) 0.092(7) -0.033(6) -0.048(8) 0.069(8)
N46B 0.137(14) 0.042(7) 0.065(9) -0.015(6) -0.063(9) 0.021(8)
O47B 0.050(9) 0.052(7) 0.079(11) 0.010(7) -0.006(7) 0.015(6)
O48B 0.082(9) 0.069(7) 0.060(8) 0.024(6) 0.026(7) 0.051(6)
O49B 0.033(8) 0.138(17) 0.108(16) -0.017(11) 0.014(8) 0.041(10)
O50B 0.117(11) 0.064(7) 0.066(8) 0.002(6) -0.038(7) -0.012(7)
C51 0.062(4) 0.097(6) 0.048(4) -0.006(4) -0.003(3) 0.032(4)
S13A 0.0321(9) 0.0641(13) 0.0491(11) 0.0222(11) 0.0122(9) 0.0185(9)
N51A 0.025(5) 0.061(7) 0.070(9) 0.022(6) 0.012(5) 0.015(5)
S14A 0.0538(13) 0.0579(12) 0.0549(13) 0.0191(10) 0.0165(10) 0.0306(11)
O52A 0.031(7) 0.041(8) 0.085(8) 0.031(8) 0.009(5) 0.002(5)
O53A 0.059(5) 0.069(6) 0.037(4) 0.011(4) 0.015(3) 0.020(4)
O54A 0.069(8) 0.102(10) 0.083(7) 0.034(7) -0.010(6) 0.036(7)
O55A 0.091(6) 0.098(6) 0.065(5) 0.044(5) 0.046(5) 0.059(5)
S13B 0.0321(9) 0.0641(13) 0.0491(11) 0.0222(11) 0.0122(9) 0.0185(9)
N51B 0.074(13) 0.103(15) 0.053(10) 0.036(11) 0.031(10) 0.070(12)
S14B 0.0538(13) 0.0579(12) 0.0549(13) 0.0191(10) 0.0165(10) 0.0306(11)
O52B 0.050(6) 0.137(12) 0.067(8) 0.025(8) 0.015(6) 0.023(7)
O53B 0.031(10) 0.07(2) 0.15(3) 0.04(2) 0.020(11) 0.016(10)
O54B 0.069(10) 0.075(11) 0.120(14) 0.024(9) 0.028(9) 0.034(8)
O55B 0.192(17) 0.136(14) 0.169(15) 0.089(12) 0.148(15) 0.140(14)

loop_
_atom_type_symbol
_atom_type_description
_atom_type_scat_dispersion_real
_atom_type_scat_dispersion_imag
_atom_type_scat_source
C C 0.0033 0.0016 'International Tables Vol C Tables 4.2.6.8 and 6.1.1.4'
H H 0.0000 0.0000 'International Tables Vol C Tables 4.2.6.8 and 6.1.1.4'
N N 0.0061 0.0033 'International Tables Vol C Tables 4.2.6.8 and 6.1.1.4'
O O 0.0106 0.0060 'International Tables Vol C Tables 4.2.6.8 and 6.1.1.4'
F F 0.0171 0.0103 'International Tables Vol C Tables 4.2.6.8 and 6.1.1.4'
S S 0.1246 0.1234 'International Tables Vol C Tables 4.2.6.8 and 6.1.1.4'
Fe Fe 0.3463 0.8444 'International Tables Vol C Tables 4.2.6.8 and 6.1.1.4'

loop_
_geom_angle_atom_site_label_1
_geom_angle_atom_site_label_2
_geom_angle_atom_site_label_3
_geom_angle
O1 Fe1 O13 95.35(12)
O1 Fe1 O4 94.14(12)
O13 Fe1 O4 89.04(14)
O1 Fe1 O11 93.41(13)
O13 Fe1 O11 91.84(14)
O4 Fe1 O11 172.29(12)
O1 Fe1 O14 178.80(13)
O13 Fe1 O14 83.85(13)
O4 Fe1 O14 86.76(14)
O11 Fe1 O14 85.72(14)
O1 Fe1 O2 95.56(12)
O13 Fe1 O2 168.96(12)
O4 Fe1 O2 91.84(13)
O11 Fe1 O2 85.85(13)
O14 Fe1 O2 85.20(12)
O1 Fe2 O5 94.31(13)
O1 Fe2 O8 95.57(12)
O5 Fe2 O8 87.55(13)
O1 Fe2 O3 93.78(12)
O5 Fe2 O3 93.19(14)
O8 Fe2 O3 170.54(13)
O1 Fe2 O6 96.07(13)
O5 Fe2 O6 169.61(13)
O8 Fe2 O6 92.01(13)
O3 Fe2 O6 85.56(13)
O1 Fe2 O15 176.10(13)
O5 Fe2 O15 82.10(13)
O8 Fe2 O15 85.83(12)
O3 Fe2 O15 84.93(12)
O6 Fe2 O15 87.51(13)
O1 Fe3 O10 94.93(12)
O1 Fe3 O7 94.24(12)
O10 Fe3 O7 87.19(14)
O1 Fe3 O9 94.76(13)
O10 Fe3 O9 169.73(13)
O7 Fe3 O9 88.72(14)
O1 Fe3 O12 95.74(12)
O10 Fe3 O12 93.54(13)
O7 Fe3 O12 169.90(12)
O9 Fe3 O12 88.85(14)
O1 Fe3 O16 178.48(14)
O10 Fe3 O16 85.89(14)
O7 Fe3 O16 84.53(13)
O9 Fe3 O16 84.35(14)
O12 Fe3 O16 85.47(14)
Fe2 O1 Fe3 119.69(14)
Fe2 O1 Fe1 120.70(14)
Fe3 O1 Fe1 119.61(15)
C1 O2 Fe1 128.3(3)
C1 O3 Fe2 134.6(3)
O3 C1 O2 127.1(4)
O3 C1 C2 114.3(4)
O2 C1 C2 118.6(4)
N1 C2 C1 113.9(4)
N1 C2 H2A 108.8
C1 C2 H2A 108.8
N1 C2 H2B 108.8
C1 C2 H2B 108.8
H2A C2 H2B 107.7
C3 N1 C5 107.6(4)
C3 N1 C2 126.1(4)
C5 N1 C2 126.3(4)
N2 C3 N1 108.9(4)
N2 C3 H3A 125.6
N1 C3 H3A 125.6
C3 N2 C4 108.9(4)
C3 N2 C6 125.0(5)
C4 N2 C6 126.0(5)
C5 C4 N2 107.3(5)
C5 C4 H4A 126.4
N2 C4 H4A 126.4
C4 C5 N1 107.3(5)
C4 C5 H5A 126.3
N1 C5 H5A 126.3
N2 C6 H6A 109.5
N2 C6 H6B 109.5
H6A C6 H6B 109.5
N2 C6 H6C 109.5
H6A C6 H6C 109.5
H6B C6 H6C 109.5
C7 O4 Fe1 133.9(3)
C7 O5 Fe2 129.7(3)
O4 C7 O5 127.0(4)
O4 C7 C8 118.5(4)
O5 C7 C8 114.5(4)
N3 C8 C7 111.5(4)
N3 C8 H8A 109.3
C7 C8 H8A 109.3
N3 C8 H8B 109.3
C7 C8 H8B 109.3
H8A C8 H8B 108.0
C9 N3 C11 108.0(4)
C9 N3 C8 125.3(4)
C11 N3 C8 126.6(5)
N3 C9 N4 109.2(4)
N3 C9 H9A 125.4
N4 C9 H9A 125.4
C9 N4 C10 108.0(4)
C9 N4 C12 125.3(4)
C10 N4 C12 126.6(4)
C11 C10 N4 107.8(4)
C11 C10 H10A 126.1
N4 C10 H10A 126.1
C10 C11 N3 107.0(4)
C10 C11 H11A 126.5
N3 C11 H11A 126.5
N4 C12 H12A 109.5
N4 C12 H12B 109.5
H12A C12 H12B 109.5
N4 C12 H12C 109.5
H12A C12 H12C 109.5
H12B C12 H12C 109.5
C13 O6 Fe2 127.6(3)
C13 O7 Fe3 134.8(3)
O7 C13 O6 126.4(4)
O7 C13 C14 117.3(4)
O6 C13 C14 116.4(4)
N5 C14 C13 112.7(4)
N5 C14 H14A 109.0
C13 C14 H14A 109.0
N5 C14 H14B 109.0
C13 C14 H14B 109.0
H14A C14 H14B 107.8
C15 N5 C17 108.4(4)
C15 N5 C14 124.6(5)
C17 N5 C14 126.6(4)
N6 C15 N5 108.8(5)
N6 C15 H15A 125.6
N5 C15 H15A 125.6
C15 N6 C16 108.8(5)
C15 N6 C18 125.7(6)
C16 N6 C18 125.5(6)
C17 C16 N6 107.5(5)
C17 C16 H16A 126.3
N6 C16 H16A 126.3
C16 C17 N5 106.5(5)
C16 C17 H17A 126.8
N5 C17 H17A 126.8
N6 C18 H18A 109.5
N6 C18 H18B 109.5
H18A C18 H18B 109.5
N6 C18 H18C 109.5
H18A C18 H18C 109.5
H18B C18 H18C 109.5
C19 O8 Fe2 132.8(3)
C19 O9 Fe3 130.4(3)
O9 C19 O8 126.9(4)
O9 C19 C20 118.7(4)
O8 C19 C20 114.4(4)
N7 C20 C19 114.0(4)
N7 C20 H20A 108.8
C19 C20 H20A 108.8
N7 C20 H20B 108.8
C19 C20 H20B 108.8
H20A C20 H20B 107.7
C21 N7 C23 107.8(5)
C21 N7 C20 125.2(4)
C23 N7 C20 126.9(5)
N8 C21 N7 109.5(5)
N8 C21 H21A 125.3
N7 C21 H21A 125.3
C21 N8 C22 107.4(5)
C21 N8 C24 125.8(5)
C22 N8 C24 126.8(5)
C23 C22 N8 108.4(6)
C23 C22 H22A 125.8
N8 C22 H22A 125.8
C22 C23 N7 107.0(6)
C22 C23 H23A 126.5
N7 C23 H23A 126.5
N8 C24 H24A 109.5
N8 C24 H24B 109.5
H24A C24 H24B 109.5
N8 C24 H24C 109.5
H24A C24 H24C 109.5
H24B C24 H24C 109.5
C25 O10 Fe3 129.0(3)
C25 O11 Fe1 134.4(3)
O11 C25 O10 126.1(4)
O11 C25 C26 118.9(4)
O10 C25 C26 115.0(4)
N9 C26 C25 114.2(4)
N9 C26 H26A 108.7
C25 C26 H26A 108.7
N9 C26 H26B 108.7
C25 C26 H26B 108.7
H26A C26 H26B 107.6
C27 N9 C29 108.4(4)
C27 N9 C26 122.9(4)
C29 N9 C26 128.5(5)
N10 C27 N9 108.8(5)
N10 C27 H27A 125.6
N9 C27 H27A 125.6
C27 N10 C28 108.7(5)
C27 N10 C30 124.2(5)
C28 N10 C30 127.0(5)
C29 C28 N10 107.4(5)
C29 C28 H28A 126.3
N10 C28 H28A 126.3
C28 C29 N9 106.7(5)
C28 C29 H29A 126.7
N9 C29 H29A 126.7
N10 C30 H30A 109.5
N10 C30 H30B 109.5
H30A C30 H30B 109.5
N10 C30 H30C 109.5
H30A C30 H30C 109.5
H30B C30 H30C 109.5
C31 O12 Fe3 132.4(3)
C31 O13 Fe1 130.2(3)
O13 C31 O12 127.8(4)
O13 C31 C32 114.0(4)
O12 C31 C32 118.2(4)
N11 C32 C31 114.0(4)
N11 C32 H32A 108.8
C31 C32 H32A 108.8
N11 C32 H32B 108.8
C31 C32 H32B 108.8
H32A C32 H32B 107.7
C33 N11 C35 108.2(4)
C33 N11 C32 125.4(4)
C35 N11 C32 126.4(4)
N12 C33 N11 108.5(4)
N12 C33 H33A 125.8
N11 C33 H33A 125.8
C33 N12 C34 108.5(4)
C33 N12 C36 124.8(5)
C34 N12 C36 126.3(4)
C35 C34 N12 107.5(4)
C35 C34 H34A 126.2
N12 C34 H34A 126.2
C34 C35 N11 107.4(4)
C34 C35 H35A 126.3
N11 C35 H35A 126.3
N12 C36 H36A 109.5
N12 C36 H36B 109.5
H36A C36 H36B 109.5
N12 C36 H36C 109.5
H36A C36 H36C 109.5
H36B C36 H36C 109.5
Fe1 O14 H141 122(4)
Fe1 O14 H142 125(4)
H141 O14 H142 109(5)
Fe2 O15 H151 120(4)
Fe2 O15 H152 118(4)
H151 O15 H152 104(5)
Fe3 O16 H161 115(4)
Fe3 O16 H162 125(4)
H161 O16 H162 116(6)
H611 O61 H612 101(8)
H621 O62 H622 110(10)
O23 S1 O22 119.3(3)
O23 S1 N21 116.6(2)
O22 S1 N21 107.6(3)
O23 S1 C41 105.6(3)
O22 S1 C41 102.3(3)
N21 S1 C41 103.0(2)
S1 N21 S2 126.3(3)
O24 S2 O25 118.6(3)
O24 S2 N21 117.5(2)
O25 S2 N21 108.1(3)
O24 S2 C42 104.1(3)
O25 S2 C42 104.2(4)
N21 S2 C42 101.8(3)
F1 C41 F2 109.1(5)
F1 C41 F3 108.8(5)
F2 C41 F3 107.5(5)
F1 C41 S1 110.4(4)
F2 C41 S1 111.5(4)
F3 C41 S1 109.6(4)
F5 C42 F4 108.2(5)
F5 C42 F6 109.1(6)
F4 C42 F6 108.5(6)
F5 C42 S2 110.9(5)
F4 C42 S2 110.1(5)
F6 C42 S2 110.0(4)
O27 S3 O28 117.4(3)
O27 S3 N26 117.3(3)
O28 S3 N26 108.1(2)
O27 S3 C43 105.8(3)
O28 S3 C43 103.9(4)
N26 S3 C43 102.3(4)
S3 N26 S4 125.6(3)
O29 S4 O30 117.4(3)
O29 S4 N26 116.9(3)
O30 S4 N26 109.3(3)
O29 S4 C44 107.8(4)
O30 S4 C44 102.2(3)
N26 S4 C44 100.7(3)
F8 C43 F9 109.4(8)
F8 C43 F7 107.9(7)
F9 C43 F7 106.2(7)
F8 C43 S3 112.6(6)
F9 C43 S3 111.4(6)
F7 C43 S3 109.1(7)
F10 C44 F11 108.6(5)
F10 C44 F12 108.8(5)
F11 C44 F12 108.2(5)
F10 C44 S4 111.6(5)
F11 C44 S4 109.5(5)
F12 C44 S4 110.0(4)
O32 S5 O33 119.5(3)
O32 S5 N31 117.1(2)
O33 S5 N31 105.8(2)
O32 S5 C45 105.9(4)
O33 S5 C45 102.4(3)
N31 S5 C45 104.2(3)
S5 N31 S6 124.9(3)
O35 S6 O34 118.2(3)
O35 S6 N31 108.1(2)
O34 S6 N31 116.5(2)
O35 S6 C46 103.5(3)
O34 S6 C46 105.3(3)
N31 S6 C46 103.2(2)
F15 C45 F13 109.2(6)
F15 C45 F14 108.0(7)
F13 C45 F14 109.2(6)
F15 C45 S5 112.5(5)
F13 C45 S5 108.3(6)
F14 C45 S5 109.7(5)
F18 C46 F16 108.6(5)
F18 C46 F17 108.7(5)
F16 C46 F17 107.4(5)
F18 C46 S6 112.2(4)
F16 C46 S6 110.3(4)
F17 C46 S6 109.5(4)
O38 S7 O37 118.0(3)
O38 S7 N36 117.4(2)
O37 S7 N36 108.0(3)
O38 S7 C47 106.3(3)
O37 S7 C47 102.7(3)
N36 S7 C47 102.0(3)
S8 N36 S7 124.9(3)
O40 S8 O39 119.8(4)
O40 S8 N36 108.7(3)
O39 S8 N36 116.8(2)
O40 S8 C48 103.4(4)
O39 S8 C48 103.3(3)
N36 S8 C48 102.0(3)
F19 C47 F21 109.3(6)
F19 C47 F20 109.3(7)
F21 C47 F20 108.1(6)
F19 C47 S7 110.9(5)
F21 C47 S7 108.8(6)
F20 C47 S7 110.4(5)
F23 C48 F22 107.8(6)
F23 C48 F24 108.1(5)
F22 C48 F24 107.5(7)
F23 C48 S8 111.2(5)
F22 C48 S8 112.0(4)
F24 C48 S8 110.2(5)
O43A S9 O42A 118.1(5)
O43B S9 O42B 116.3(8)
O43B S9 N41B 124.1(5)
O42B S9 N41B 112.1(7)
O43A S9 N41A 103.7(5)
O42A S9 N41A 109.6(5)
O43A S9 C49A 109.5(5)
O42A S9 C49A 108.6(5)
N41A S9 C49A 106.9(5)
O43B S9 C49B 100.2(5)
O42B S9 C49B 99.0(5)
N41B S9 C49B 98.2(5)
S10 N41A S9 126.0(5)
S9 N41B S10 126.3(6)
O44A S10 O45A 112.7(5)
O44A S10 N41A 118.0(5)
O45A S10 N41A 121.2(5)
O45B S10 O44B 116.9(6)
O45B S10 N41B 106.3(6)
O44B S10 N41B 105.5(5)
O45B S10 C50B 111.4(7)
O44B S10 C50B 106.2(7)
N41B S10 C50B 110.3(6)
O44A S10 C50A 99.0(6)
O45A S10 C50A 100.5(6)
N41A S10 C50A 99.1(5)
F26A C49A F25A 106.7(9)
F26A C49A F27A 105.5(8)
F25A C49A F27A 104.5(8)
F26A C49A S9 116.3(7)
F25A C49A S9 110.6(8)
F27A C49A S9 112.4(8)
F28A C50A F30A 112.0(11)
F28A C50A F29A 106.4(11)
F30A C50A F29A 107.0(12)
F28A C50A S10 110.1(11)
F30A C50A S10 111.7(9)
F29A C50A S10 109.5(9)
F27B C49B F26B 111.3(9)
F27B C49B F25B 107.8(9)
F26B C49B F25B 105.4(10)
F27B C49B S9 111.8(9)
F26B C49B S9 111.3(7)
F25B C49B S9 108.8(7)
F28B C50B F29B 107.7(13)
F28B C50B F30B 110.9(15)
F29B C50B F30B 110.0(14)
F28B C50B S10 108.3(12)
F29B C50B S10 112.9(10)
F30B C50B S10 107.0(11)
O48A S11 O47A 122.6(7)
O47B S11 N46B 123.1(8)
O47B S11 O48B 110.6(9)
N46B S11 O48B 98.9(5)
O48A S11 N46A 117.9(5)
O47A S11 N46A 100.3(5)
O48A S11 C51 109.5(5)
O47B S11 C51 117.0(9)
O47A S11 C51 99.3(7)
N46B S11 C51 104.5(7)
O48B S11 C51 98.7(5)
N46A S11 C51 104.5(4)
O49A S12 O50A 113.5(9)
O49A S12 N46A 116.1(9)
O50A S12 N46A 117.2(5)
O49B S12 N46B 116.3(12)
O49B S12 O50B 106.9(11)
N46B S12 O50B 102.6(6)
O49B S12 C52B 117.9(16)
N46B S12 C52B 104.6(9)
O50B S12 C52B 107.2(8)
O49A S12 C52A 101.6(11)
O50A S12 C52A 104.0(7)
N46A S12 C52A 101.3(5)
S12 N46A S11 124.8(5)
S11 N46B S12 126.4(7)
F31B C51 F33B 113.1(9)
F32A C51 F31A 110.3(8)
F32A C51 F33A 106.5(7)
F31A C51 F33A 109.7(7)
F31B C51 F32B 112.0(8)
F33B C51 F32B 100.7(8)
F32A C51 S11 112.7(6)
F31B C51 S11 112.6(7)
F33B C51 S11 116.0(8)
F31A C51 S11 112.6(6)
F33A C51 S11 104.7(6)
F32B C51 S11 101.1(6)
F34A C52A F36A 107.5(10)
F34A C52A F35A 102.8(11)
F36A C52A F35A 99.7(11)
F34A C52A S12 116.6(9)
F36A C52A S12 111.7(8)
F35A C52A S12 116.8(14)
F34B C52B F35B 117.6(16)
F34B C52B F36B 110.9(14)
F35B C52B F36B 113.0(15)
F34B C52B S12 106.3(13)
F35B C52B S12 96.0(13)
F36B C52B S12 111.8(13)
O52A S13A O53A 121.7(13)
O52A S13A N51A 115.2(11)
O53A S13A N51A 110.5(7)
O52A S13A C53A 104.1(19)
O53A S13A C53A 103.8(5)
N51A S13A C53A 97.4(6)
S14A N51A S13A 124.3(7)
O55A S14A O54A 115.9(7)
O55A S14A N51A 116.0(6)
O54A S14A N51A 106.3(6)
O55A S14A C54A 106.1(6)
O54A S14A C54A 104.9(8)
N51A S14A C54A 106.7(7)
F38A C53A F37A 106.2(8)
F38A C53A F39A 111.0(8)
F37A C53A F39A 109.6(8)
F38A C53A S13A 111.1(7)
F37A C53A S13A 109.3(7)
F39A C53A S13A 109.6(7)
F42A C54A F41A 107.7(10)
F42A C54A F40A 107.5(11)
F41A C54A F40A 105.9(10)
F42A C54A S14A 113.5(10)
F41A C54A S14A 111.8(9)
F40A C54A S14A 110.0(9)
O52B S13B O53B 118(2)
O52B S13B N51B 119.0(9)
O53B S13B N51B 108(3)
O52B S13B C53B 108.2(7)
O53B S13B C53B 102.3(18)
N51B S13B C53B 99.3(8)
S14B N51B S13B 130.1(12)
O55B S14B O54B 118.7(12)
O55B S14B N51B 111.0(10)
O54B S14B N51B 111.0(10)
O55B S14B C54B 102.7(9)
O54B S14B C54B 105.2(8)
N51B S14B C54B 107.2(9)
F37B C53B F39B 107.7(10)
F37B C53B F38B 107.6(10)
F39B C53B F38B 107.6(10)
F37B C53B S13B 114.1(9)
F39B C53B S13B 111.4(10)
F38B C53B S13B 108.2(9)
F40B C54B F41B 110.3(12)
F40B C54B F42B 109.2(12)
F41B C54B F42B 106.2(12)
F40B C54B S14B 112.8(11)
F41B C54B S14B 109.0(11)
F42B C54B S14B 109.0(10)

loop_
_geom_bond_atom_site_label_1
_geom_bond_atom_site_label_2
_geom_bond_distance
Fe1 O1 1.918(3)
Fe1 O13 2.004(3)
Fe1 O4 2.008(3)
Fe1 O11 2.013(3)
Fe1 O14 2.019(3)
Fe1 O2 2.028(3)
Fe2 O1 1.908(3)
Fe2 O5 2.006(3)
Fe2 O8 2.008(3)
Fe2 O3 2.013(3)
Fe2 O6 2.014(3)
Fe2 O15 2.069(3)
Fe3 O1 1.915(3)
Fe3 O10 2.005(3)
Fe3 O7 2.011(3)
Fe3 O9 2.012(3)
Fe3 O12 2.015(3)
Fe3 O16 2.041(3)
O2 C1 1.256(5)
O3 C1 1.247(5)
C1 C2 1.516(6)
C2 N1 1.457(6)
C2 H2A 0.9900
C2 H2B 0.9900
N1 C3 1.326(6)
N1 C5 1.370(6)
C3 N2 1.314(6)
C3 H3A 0.9500
N2 C4 1.351(7)
N2 C6 1.490(7)
C4 C5 1.338(8)
C4 H4A 0.9500
C5 H5A 0.9500
C6 H6A 0.9800
C6 H6B 0.9800
C6 H6C 0.9800
O4 C7 1.247(6)
O5 C7 1.254(6)
C7 C8 1.530(7)
C8 N3 1.458(6)
C8 H8A 0.9900
C8 H8B 0.9900
N3 C9 1.313(6)
N3 C11 1.385(6)
C9 N4 1.324(6)
C9 H9A 0.9500
N4 C10 1.368(6)
N4 C12 1.469(6)
C10 C11 1.327(7)
C10 H10A 0.9500
C11 H11A 0.9500
C12 H12A 0.9800
C12 H12B 0.9800
C12 H12C 0.9800
O6 C13 1.251(5)
O7 C13 1.242(5)
C13 C14 1.505(6)
C14 N5 1.456(6)
C14 H14A 0.9900
C14 H14B 0.9900
N5 C15 1.323(6)
N5 C17 1.370(7)
C15 N6 1.315(7)
C15 H15A 0.9500
N6 C16 1.353(8)
N6 C18 1.478(7)
C16 C17 1.350(8)
C16 H16A 0.9500
C17 H17A 0.9500
C18 H18A 0.9800
C18 H18B 0.9800
C18 H18C 0.9800
O8 C19 1.251(5)
O9 C19 1.242(6)
C19 C20 1.506(6)
C20 N7 1.456(6)
C20 H20A 0.9900
C20 H20B 0.9900
N7 C21 1.318(6)
N7 C23 1.353(8)
C21 N8 1.312(6)
C21 H21A 0.9500
N8 C22 1.349(9)
N8 C24 1.485(7)
C22 C23 1.328(10)
C22 H22A 0.9500
C23 H23A 0.9500
C24 H24A 0.9800
C24 H24B 0.9800
C24 H24C 0.9800
O10 C25 1.256(5)
O11 C25 1.251(5)
C25 C26 1.502(7)
C26 N9 1.461(6)
C26 H26A 0.9900
C26 H26B 0.9900
N9 C27 1.322(6)
N9 C29 1.381(6)
C27 N10 1.323(7)
C27 H27A 0.9500
N10 C28 1.368(8)
N10 C30 1.476(8)
C28 C29 1.345(8)
C28 H28A 0.9500
C29 H29A 0.9500
C30 H30A 0.9800
C30 H30B 0.9800
C30 H30C 0.9800
O12 C31 1.248(5)
O13 C31 1.246(5)
C31 C32 1.528(6)
C32 N11 1.447(5)
C32 H32A 0.9900
C32 H32B 0.9900
N11 C33 1.327(6)
N11 C35 1.369(6)
C33 N12 1.314(6)
C33 H33A 0.9500
N12 C34 1.370(7)
N12 C36 1.470(7)
C34 C35 1.322(7)
C34 H34A 0.9500
C35 H35A 0.9500
C36 H36A 0.9800
C36 H36B 0.9800
C36 H36C 0.9800
O14 H141 0.84(4)
O14 H142 0.88(3)
O15 H151 0.88(3)
O15 H152 0.86(3)
O16 H161 0.87(4)
O16 H162 0.91(4)
O61 H611 0.93(4)
O61 H612 0.89(3)
O62 H621 0.91(4)
O62 H622 0.89(4)
S1 O23 1.418(4)
S1 O22 1.430(4)
S1 N21 1.565(4)
S1 C41 1.829(5)
N21 S2 1.566(4)
S2 O24 1.415(4)
S2 O25 1.427(5)
S2 C42 1.817(7)
C41 F1 1.305(6)
C41 F2 1.308(7)
C41 F3 1.326(7)
C42 F5 1.316(7)
C42 F4 1.315(7)
C42 F6 1.329(9)
S3 O27 1.420(4)
S3 O28 1.436(4)
S3 N26 1.559(4)
S3 C43 1.800(9)
N26 S4 1.567(5)
S4 O29 1.402(5)
S4 O30 1.433(5)
S4 C44 1.826(7)
C43 F8 1.287(9)
C43 F9 1.321(9)
C43 F7 1.351(9)
C44 F10 1.304(7)
C44 F11 1.322(6)
C44 F12 1.321(7)
S5 O32 1.411(4)
S5 O33 1.425(4)
S5 N31 1.564(4)
S5 C45 1.833(7)
N31 S6 1.574(4)
S6 O35 1.411(4)
S6 O34 1.423(4)
S6 C46 1.826(6)
C45 F15 1.282(7)
C45 F13 1.328(7)
C45 F14 1.339(9)
C46 F18 1.298(7)
C46 F16 1.323(7)
C46 F17 1.325(6)
S7 O38 1.418(4)
S7 O37 1.430(4)
S7 N36 1.570(4)
S7 C47 1.833(7)
N36 S8 1.567(5)
S8 O40 1.412(5)
S8 O39 1.450(5)
S8 C48 1.809(7)
C47 F19 1.311(9)
C47 F21 1.314(8)
C47 F20 1.324(8)
C48 F23 1.321(8)
C48 F22 1.321(9)
C48 F24 1.336(7)
S9 O43B 1.410(8)
S9 O43A 1.421(8)
S9 O42A 1.438(7)
S9 O42B 1.436(9)
S9 N41B 1.503(8)
S9 N41A 1.648(8)
S9 C49A 1.718(10)
S9 C49B 1.904(11)
N41A S10 1.492(8)
N41B S10 1.633(8)
S10 O45B 1.376(8)
S10 O44A 1.421(7)
S10 O45A 1.460(7)
S10 O44B 1.495(8)
S10 C50B 1.721(13)
S10 C50A 1.905(14)
C49A F26A 1.301(11)
C49A F25A 1.307(12)
C49A F27A 1.320(12)
C50A F28A 1.297(14)
C50A F30A 1.302(15)
C50A F29A 1.345(15)
C49B F27B 1.313(12)
C49B F26B 1.319(12)
C49B F25B 1.342(13)
C50B F28B 1.326(15)
C50B F29B 1.335(14)
C50B F30B 1.343(16)
S11 O48A 1.288(8)
S11 O47B 1.305(11)
S11 O47A 1.462(9)
S11 N46B 1.557(10)
S11 O48B 1.612(10)
S11 N46A 1.651(7)
S11 C51 1.799(7)
S12 O49B 1.355(13)
S12 O49A 1.405(11)
S12 O50A 1.452(8)
S12 N46A 1.505(7)
S12 N46B 1.577(9)
S12 O50B 1.614(11)
S12 C52B 1.697(18)
S12 C52A 1.830(11)
C51 F32A 1.238(9)
C51 F31B 1.243(10)
C51 F33B 1.315(12)
C51 F31A 1.329(10)
C51 F33A 1.409(10)
C51 F32B 1.445(11)
C52A F34A 1.259(11)
C52A F36A 1.312(12)
C52A F35A 1.325(16)
C52B F34B 1.285(17)
C52B F35B 1.292(17)
C52B F36B 1.322(17)
S13A O52A 1.434(15)
S13A O53A 1.429(7)
S13A N51A 1.601(11)
S13A C53A 1.828(10)
N51A S14A 1.575(12)
S14A O55A 1.427(8)
S14A O54A 1.413(11)
S14A C54A 1.767(12)
C53A F38A 1.324(10)
C53A F37A 1.348(12)
C53A F39A 1.356(11)
C54A F42A 1.308(13)
C54A F41A 1.336(13)
C54A F40A 1.361(13)
S13B O52B 1.388(11)
S13B O53B 1.429(19)
S13B N51B 1.593(14)
S13B C53B 1.790(11)
N51B S14B 1.558(13)
S14B O55B 1.412(10)
S14B O54B 1.428(15)
S14B C54B 1.759(14)
C53B F37B 1.277(12)
C53B F39B 1.298(14)
C53B F38B 1.334(13)
C54B F40B 1.307(14)
C54B F41B 1.345(15)
C54B F42B 1.396(15)

loop_
_geom_hbond_atom_site_label_D
_geom_hbond_atom_site_label_H
_geom_hbond_atom_site_label_A
_geom_hbond_distance_DH
_geom_hbond_distance_HA
_geom_hbond_distance_DA
_geom_hbond_angle_DHA
_geom_hbond_site_symmetry_A
O14 H141 O22 0.84(4) 1.92(4) 2.759(5) 176(6) .
O14 H142 O62 0.88(3) 1.70(4) 2.583(5) 174(6) .
O15 H151 O39 0.88(3) 1.97(4) 2.827(5) 164(5) 1_455
O15 H152 O33 0.86(3) 1.88(4) 2.728(4) 166(5) 1_455
O16 H161 O61 0.87(4) 1.78(4) 2.646(5) 169(6) .
O16 H162 O63B 0.91(4) 1.85(5) 2.667(12) 150(6) .
O61 H611 O24 0.93(4) 2.04(4) 2.945(6) 166(8) 1_565
O61 H612 O52A 0.89(3) 2.00(3) 2.87(2) 164(8) .
O61 H612 O53B 0.89(3) 1.96(5) 2.84(4) 172(9) .
O62 H621 O44A 0.91(4) 2.07(5) 2.946(11) 164(10) 2_656
O62 H622 O54B 0.89(4) 1.68(5) 2.537(17) 163(12) 1_445
